data_1538238
loop_
_publ_author_name
'Gronvold, F.'
'Tufte, T.'
'Pedersen, B.'
'Haraldsen, H.'

_publ_section_title
;
 X-ray and magnetic study of vavadium sulfides in the range V5 S4 to V5 S8
;
_journal_name_full 'Revue de Chimie Minerale'
_journal_page_first 215
_journal_page_last 240
_journal_volume 6
_journal_year 1969
_chemical_formula_sum 'S V'
_chemical_name_systematic 'V S'
_space_group_IT_number 62
_symmetry_space_group_name_Hall '-P 2ac 2n'
_symmetry_space_group_name_H-M 'P n m a'
_cell_angle_alpha 90
_cell_angle_beta 90
_cell_angle_gamma 90
_cell_formula_units_Z 4
_cell_length_a 5.854
_cell_length_b 3.31
_cell_length_c 5.825
_cell_volume 112.870
_citation_journal_id_ASTM RVCMA8
_cod_data_source_file Gronvold_RVCMA8_1969_1811.cif
_cod_data_source_block S1V1
_cod_original_cell_volume 112.8695
_cod_original_formula_sum 'S1 V1'
_cod_database_code 1538238

loop_
_symmetry_equiv_pos_as_xyz
x,y,z
-x+1/2,-y,z+1/2
x+1/2,-y+1/2,-z+1/2
-x,y+1/2,-z
-x,-y,-z
x-1/2,y,-z-1/2
-x-1/2,y-1/2,z-1/2
x,-y-1/2,z

loop_
_atom_site_label
_atom_site_type_symbol
_atom_site_fract_x
_atom_site_fract_y
_atom_site_fract_z
_atom_site_occupancy
_atom_site_U_iso_or_equiv
S1 S 0.22 0.25 0.42 1 0.0
V1 V 0.01 0.25 0.81 1 0.0
